data_7201292
loop_
_publ_author_name
'Kanno, Masato'
'Bando, Yoshimasa'
'Shirahata, Takashi'
'Inoue, Jun-ichi'
'Wada, Hiroshi'
'Mori, Takehiko'

_publ_section_title
;
 Stabilization of organic field-effect transistors in
 hexamethylenetetrathiafulvalene derivatives substituted by bulky alkyl
 groups
;
_journal_issue 36
_journal_name_full 'Journal of Materials Chemistry'
_journal_page_first 6548
_journal_paper_doi 10.1039/b907592e
_journal_volume 19
_journal_year 2009
_chemical_formula_moiety 'C22 H32 S4 '
_chemical_formula_sum 'C22 H32 S4'
_chemical_formula_weight 424.73
_chemical_name_common
;Di(4-(1,1-dimethylpropyl)penteno(1,2-d)(1',2'-d)-1,4,5,8-
tetrathiafulvalene
;
_space_group_IT_number 2
_symmetry_cell_setting triclinic
_symmetry_Int_Tables_number 2
_symmetry_space_group_name_Hall '-P 1'
_symmetry_space_group_name_H-M 'P -1'
_cell_angle_alpha 93.17(2)
_cell_angle_beta 110.22(1)
_cell_angle_gamma 91.12(1)
_cell_formula_units_Z 1
_cell_length_a 6.3870(9)
_cell_length_b 14.408(3)
_cell_length_c 6.320(1)
_cell_measurement_reflns_used 25
_cell_measurement_temperature 293.2
_cell_measurement_theta_max 14.7
_cell_measurement_theta_min 13.0
_cell_volume 544.45(17)
_computing_cell_refinement WinAFC
_computing_data_collection WinAFC
_computing_data_reduction 'teXsan Ver. 1.10'
_computing_publication_material 'teXsan Ver. 1.10'
_computing_structure_refinement 'teXsan Ver. 1.10'
_computing_structure_solution SHELXS86
_diffrn_measured_fraction_theta_full 1.0889
_diffrn_measured_fraction_theta_max 1.0889
_diffrn_measurement_device_type 'Rigaku AFC7R'
_diffrn_measurement_method \w-2\q
_diffrn_radiation_type 'Mo K\a'
_diffrn_radiation_wavelength 0.7107
_diffrn_reflns_av_R_equivalents 0.012
_diffrn_reflns_limit_h_max 8
_diffrn_reflns_limit_h_min -8
_diffrn_reflns_limit_k_max 19
_diffrn_reflns_limit_k_min -19
_diffrn_reflns_limit_l_max 8
_diffrn_reflns_limit_l_min 0
_diffrn_reflns_number 3425
_diffrn_reflns_theta_full 29.99
_diffrn_reflns_theta_max 29.99
_diffrn_standards_decay_% 0.13
_diffrn_standards_interval_count 150
_diffrn_standards_number 3
_exptl_absorpt_coefficient_mu 0.441
_exptl_absorpt_correction_T_max 0.999
_exptl_absorpt_correction_T_min 0.959
_exptl_absorpt_correction_type psi-scan
_exptl_absorpt_process_details '(North, Phillips & Mathews, 1968)'
_exptl_crystal_colour colorless
_exptl_crystal_density_diffrn 1.295
_exptl_crystal_density_method 'not measured'
_exptl_crystal_description prismatic
_exptl_crystal_size_max 0.200
_exptl_crystal_size_mid 0.200
_exptl_crystal_size_min 0.200
_refine_diff_density_max 0.20
_refine_diff_density_min -0.20
_refine_ls_extinction_method none
_refine_ls_goodness_of_fit_ref 1.144
_refine_ls_hydrogen_treatment noref
_refine_ls_number_parameters 118
_refine_ls_number_reflns 1922
_refine_ls_R_factor_gt 0.0321
_refine_ls_shift/su_max 0.0003
_refine_ls_structure_factor_coef Fsqd
_refine_ls_weighting_details 'w = 1/[\s^2^(Fo^2^) + (0.05000(Max(Fo^2^,0) + 2Fc^2^)/3)^2^]'
_refine_ls_weighting_scheme calc
_refine_ls_wR_factor_ref 0.0860
_reflns_number_gt 1922
_reflns_number_total 3051
_reflns_threshold_expression F^2^>4.0\s(F^2^)
_cod_data_source_file b907592e.txt
_cod_data_source_block 1e
_cod_original_cell_volume 544.4(2)
_cod_original_sg_symbol_H-M 'P -1 '
_cod_original_formula_sum 'C22 H32 S4 '
_cod_database_code 7201292

loop_
_symmetry_equiv_pos_as_xyz
x,y,z
-x,-y,-z

loop_
_atom_site_label
_atom_site_type_symbol
_atom_site_fract_x
_atom_site_fract_y
_atom_site_fract_z
_atom_site_U_iso_or_equiv
_atom_site_adp_type
_atom_site_occupancy
_atom_site_calc_flag
_atom_site_refinement_flags
_atom_site_disorder_assembly
_atom_site_disorder_group
S1 S 0.27637(7) 0.56787(4) 0.15327(9) 0.0429(1) Uani 1.00 d . . .
S2 S 0.77201(7) 0.55858(4) 0.30086(9) 0.0427(1) Uani 1.00 d . . .
C C 0.8285(4) 0.8206(2) 1.0805(4) 0.0612(7) Uani 1.00 d . . .
C1 C 0.5097(3) 0.5263(1) 0.0948(3) 0.0354(5) Uani 1.00 d . . .
C2 C 0.4376(3) 0.6304(1) 0.4022(3) 0.0393(5) Uani 1.00 d . . .
C3 C 0.6591(3) 0.6264(1) 0.4679(3) 0.0398(5) Uani 1.00 d . . .
C4 C 0.3640(3) 0.6943(1) 0.5544(4) 0.0477(6) Uani 1.00 d . . .
C5 C 0.5845(3) 0.7170(1) 0.7569(4) 0.0429(5) Uani 1.00 d . . .
C6 C 0.7778(3) 0.6876(2) 0.6742(4) 0.0481(6) Uani 1.00 d . . .
C7 C 0.6108(3) 0.8160(1) 0.8730(4) 0.0436(5) Uani 1.00 d . . .
C8 C 0.4106(4) 0.8311(2) 0.9492(5) 0.0651(8) Uani 1.00 d . . .
C9 C 0.6187(5) 0.8901(2) 0.7136(5) 0.0669(8) Uani 1.00 d . . .
C10 C 0.8897(5) 0.9119(2) 1.2234(5) 0.0752(9) Uani 1.00 d . . .
H1 H 0.8153 0.7736 1.1759 0.0738 Uiso 1.00 calc . . .
H2 H 0.9478 0.8071 1.0279 0.0738 Uiso 1.00 calc . . .
H3 H 0.3054 0.7493 0.4823 0.0575 Uiso 1.00 calc . . .
H4 H 0.2550 0.6648 0.6014 0.0575 Uiso 1.00 calc . . .
H5 H 0.5842 0.6755 0.8686 0.0515 Uiso 1.00 calc . . .
H6 H 0.8860 0.6550 0.7841 0.0584 Uiso 1.00 calc . . .
H7 H 0.8482 0.7405 0.6384 0.0584 Uiso 1.00 calc . . .
H8 H 0.4254 0.8910 1.0253 0.0783 Uiso 1.00 calc . . .
H9 H 0.2768 0.8268 0.8212 0.0783 Uiso 1.00 calc . . .
H10 H 0.4046 0.7849 1.0490 0.0783 Uiso 1.00 calc . . .
H11 H 0.6330 0.9499 0.7896 0.0804 Uiso 1.00 calc . . .
H12 H 0.7431 0.8812 0.6661 0.0804 Uiso 1.00 calc . . .
H13 H 0.4851 0.8856 0.5855 0.0804 Uiso 1.00 calc . . .
H14 H 1.0262 0.9066 1.3450 0.0910 Uiso 1.00 calc . . .
H15 H 0.9054 0.9601 1.1330 0.0910 Uiso 1.00 calc . . .
H16 H 0.7747 0.9263 1.2824 0.0910 Uiso 1.00 calc . . .

loop_
_atom_site_aniso_label
_atom_site_aniso_U_11
_atom_site_aniso_U_22
_atom_site_aniso_U_33
_atom_site_aniso_U_12
_atom_site_aniso_U_13
_atom_site_aniso_U_23
S1 0.0255(2) 0.0535(3) 0.0439(3) 0.0008(2) 0.0070(2) -0.0099(2)
S2 0.0259(2) 0.0541(3) 0.0419(3) 0.0040(2) 0.0056(2) -0.0087(2)
C 0.060(1) 0.058(1) 0.057(1) -0.007(1) 0.013(1) -0.015(1)
C1 0.0266(8) 0.038(1) 0.038(1) 0.0020(7) 0.0071(8) 0.0004(8)
C2 0.0312(9) 0.042(1) 0.041(1) -0.0004(7) 0.0092(8) -0.0063(9)
C3 0.0325(9) 0.043(1) 0.039(1) 0.0013(8) 0.0079(8) -0.0055(9)
C4 0.0340(10) 0.050(1) 0.055(1) -0.0009(8) 0.0140(9) -0.014(1)
C5 0.042(1) 0.042(1) 0.043(1) -0.0036(8) 0.0141(9) -0.0057(9)
C6 0.0340(9) 0.054(1) 0.048(1) 0.0037(8) 0.0057(9) -0.013(1)
C7 0.046(1) 0.039(1) 0.047(1) -0.0034(8) 0.0194(9) -0.0063(9)
C8 0.062(1) 0.062(2) 0.077(2) -0.004(1) 0.035(1) -0.020(1)
C9 0.080(2) 0.051(1) 0.071(2) -0.003(1) 0.029(1) 0.004(1)
C10 0.079(2) 0.075(2) 0.064(2) -0.017(1) 0.022(1) -0.022(1)

loop_
_atom_type_symbol
_atom_type_description
_atom_type_scat_dispersion_real
_atom_type_scat_dispersion_imag
_atom_type_scat_source
C C 0.003 0.002
;International Tables for Crystallography
(1992, Vol. C, Tables 4.2.6.8 and 6.1.1.1)
;
H H 0.000 0.000
;International Tables for Crystallography
(1992, Vol. C, Table 6.1.1.2)
;
S S 0.125 0.123
;International Tables for Crystallography
(1992, Vol. C, Tables 4.2.6.8 and 6.1.1.1)
;

loop_
_geom_angle_atom_site_label_1
_geom_angle_atom_site_label_2
_geom_angle_atom_site_label_3
_geom_angle
_geom_angle_site_symmetry_1
_geom_angle_site_symmetry_2
_geom_angle_site_symmetry_3
_geom_angle_publ_flag
C1 S1 C2 93.89(8) . 1_555 1_555 yes
C1 S2 C3 93.94(9) . 1_555 1_555 yes
C7 C C10 117.1(2) . 1_555 1_555 yes
C7 C H1 107.5 . 1_555 1_555 no
C7 C H2 107.6 . 1_555 1_555 no
C10 C H1 107.6 . 1_555 1_555 no
C10 C H2 107.6 . 1_555 1_555 no
H1 C H2 109.2 . 1_555 1_555 no
S1 C1 S2 115.5(1) . 1_555 1_555 yes
S1 C1 C1 122.5(2) . 1_555 2_665 yes
S2 C1 C1 121.9(2) . 1_555 2_665 yes
S1 C2 C3 118.4(2) . 1_555 1_555 yes
S1 C2 C4 129.0(1) . 1_555 1_555 yes
C3 C2 C4 112.6(2) . 1_555 1_555 yes
S2 C3 C2 118.2(2) . 1_555 1_555 yes
S2 C3 C6 128.5(1) . 1_555 1_555 yes
C2 C3 C6 113.1(2) . 1_555 1_555 yes
C2 C4 C5 102.6(2) . 1_555 1_555 yes
C2 C4 H3 111.1 . 1_555 1_555 no
C2 C4 H4 111.4 . 1_555 1_555 no
C5 C4 H3 111.0 . 1_555 1_555 no
C5 C4 H4 111.3 . 1_555 1_555 no
H3 C4 H4 109.3 . 1_555 1_555 no
C4 C5 C6 106.4(2) . 1_555 1_555 yes
C4 C5 C7 116.0(2) . 1_555 1_555 yes
C4 C5 H5 106.1 . 1_555 1_555 no
C6 C5 C7 115.6(2) . 1_555 1_555 yes
C6 C5 H5 106.0 . 1_555 1_555 no
C7 C5 H5 106.0 . 1_555 1_555 no
C3 C6 C5 102.4(2) . 1_555 1_555 yes
C3 C6 H6 111.6 . 1_555 1_555 no
C3 C6 H7 111.1 . 1_555 1_555 no
C5 C6 H6 111.4 . 1_555 1_555 no
C5 C6 H7 110.9 . 1_555 1_555 no
H6 C6 H7 109.4 . 1_555 1_555 no
C C7 C5 107.5(2) . 1_555 1_555 yes
C C7 C8 109.9(2) . 1_555 1_555 yes
C C7 C9 110.5(2) . 1_555 1_555 yes
C5 C7 C8 108.0(2) . 1_555 1_555 yes
C5 C7 C9 111.7(2) . 1_555 1_555 yes
C8 C7 C9 109.1(2) . 1_555 1_555 yes
C7 C8 H8 109.5 . 1_555 1_555 no
C7 C8 H9 109.6 . 1_555 1_555 no
C7 C8 H10 109.6 . 1_555 1_555 no
H8 C8 H9 109.3 . 1_555 1_555 no
H8 C8 H10 109.3 . 1_555 1_555 no
H9 C8 H10 109.4 . 1_555 1_555 no
C7 C9 H11 109.4 . 1_555 1_555 no
C7 C9 H12 109.5 . 1_555 1_555 no
C7 C9 H13 109.5 . 1_555 1_555 no
H11 C9 H12 109.4 . 1_555 1_555 no
H11 C9 H13 109.5 . 1_555 1_555 no
H12 C9 H13 109.5 . 1_555 1_555 no
C C10 H14 109.7 . 1_555 1_555 no
C C10 H15 109.6 . 1_555 1_555 no
C C10 H16 109.4 . 1_555 1_555 no
H14 C10 H15 109.6 . 1_555 1_555 no
H14 C10 H16 109.3 . 1_555 1_555 no
H15 C10 H16 109.3 . 1_555 1_555 no

loop_
_geom_bond_atom_site_label_1
_geom_bond_atom_site_label_2
_geom_bond_distance
_geom_bond_site_symmetry_1
_geom_bond_site_symmetry_2
_geom_bond_publ_flag
S1 C1 1.763(2) . . yes
S1 C2 1.742(2) . . yes
S2 C1 1.764(2) . . yes
S2 C3 1.741(2) . . yes
C C7 1.544(3) . . yes
C C10 1.517(3) . . yes
C H1 0.952 . . no
C H2 0.950 . . no
C1 C1 1.349(4) . 2_665 yes
C2 C3 1.333(3) . . yes
C2 C4 1.492(3) . . yes
C3 C6 1.488(3) . . yes
C4 C5 1.555(3) . . yes
C4 H3 0.953 . . no
C4 H4 0.949 . . no
C5 C6 1.556(3) . . yes
C5 C7 1.546(3) . . yes
C5 H5 0.950 . . no
C6 H6 0.947 . . no
C6 H7 0.954 . . no
C7 C8 1.530(3) . . yes
C7 C9 1.519(3) . . yes
C8 H8 0.951 . . no
C8 H9 0.951 . . no
C8 H10 0.951 . . no
C9 H11 0.951 . . no
C9 H12 0.950 . . no
C9 H13 0.950 . . no
C10 H14 0.950 . . no
C10 H15 0.949 . . no
C10 H16 0.953 . . no

loop_
_geom_torsion_atom_site_label_1
_geom_torsion_atom_site_label_2
_geom_torsion_atom_site_label_3
_geom_torsion_atom_site_label_4
_geom_torsion
_geom_torsion_site_symmetry_1
_geom_torsion_site_symmetry_2
_geom_torsion_site_symmetry_3
_geom_torsion_site_symmetry_4
_geom_torsion_publ_flag
S1 C1 S2 C3 -3.0(1) 1_555 1_555 1_555 1_555 yes
S1 C1 C1 S1 -180.0 1_555 1_555 2_665 2_665 yes
S1 C1 C1 S2 -0.3(3) 1_555 1_555 2_665 2_665 yes
S1 C2 C3 S2 -0.3(2) 1_555 1_555 1_555 1_555 yes
S1 C2 C3 C6 176.2(2) 1_555 1_555 1_555 1_555 yes
S1 C2 C4 C5 173.5(2) 1_555 1_555 1_555 1_555 yes
S2 C1 S1 C2 2.9(1) 1_555 1_555 1_555 1_555 yes
S2 C1 C1 S2 -180.0 1_555 1_555 2_665 2_665 yes
S2 C3 C2 C4 -177.3(1) 1_555 1_555 1_555 1_555 yes
S2 C3 C6 C5 -172.9(2) 1_555 1_555 1_555 1_555 yes
C C7 C5 C4 174.9(2) 1_555 1_555 1_555 1_555 yes
C C7 C5 C6 -59.5(2) 1_555 1_555 1_555 1_555 yes
C1 S1 C2 C3 -1.6(2) 1_555 1_555 1_555 1_555 yes
C1 S1 C2 C4 174.9(2) 1_555 1_555 1_555 1_555 yes
C1 S2 C3 C2 2.0(2) 1_555 1_555 1_555 1_555 yes
C1 S2 C3 C6 -173.9(2) 1_555 1_555 1_555 1_555 yes
C1 C1 S1 C2 176.8(2) 1_555 2_665 2_665 2_665 yes
C1 C1 S2 C3 -176.7(2) 1_555 2_665 2_665 2_665 yes
C2 C3 C6 C5 11.1(2) 1_555 1_555 1_555 1_555 yes
C2 C4 C5 C6 16.0(2) 1_555 1_555 1_555 1_555 yes
C2 C4 C5 C7 146.2(2) 1_555 1_555 1_555 1_555 yes
C3 C2 C4 C5 -9.9(2) 1_555 1_555 1_555 1_555 yes
C3 C6 C5 C4 -16.4(2) 1_555 1_555 1_555 1_555 yes
C3 C6 C5 C7 -146.8(2) 1_555 1_555 1_555 1_555 yes
C4 C2 C3 C6 -0.8(3) 1_555 1_555 1_555 1_555 yes
C4 C5 C7 C8 56.3(2) 1_555 1_555 1_555 1_555 yes
C4 C5 C7 C9 -63.7(2) 1_555 1_555 1_555 1_555 yes
C5 C7 C C10 -179.7(2) 1_555 1_555 1_555 1_555 yes
C6 C5 C7 C8 -178.1(2) 1_555 1_555 1_555 1_555 yes
C6 C5 C7 C9 61.9(2) 1_555 1_555 1_555 1_555 yes
C8 C7 C C10 -62.4(3) 1_555 1_555 1_555 1_555 yes
C9 C7 C C10 58.2(3) 1_555 1_555 1_555 1_555 yes
